data_7232949
loop_
_publ_author_name
'Kong, Xianqiang'
'Liu, Yulong'
'Lin, Long'
'Chen, Qianjin'
'Xu, Bo'

_publ_section_title
;
 Electrochemical synthesis of enaminones via a decarboxylative coupling
 reaction
;
_journal_issue 14
_journal_name_full 'Green Chemistry'
_journal_page_first 3796
_journal_paper_doi 10.1039/C9GC01098J
_journal_volume 21
_journal_year 2019
_chemical_formula_moiety 'C22 H19 N O2'
_chemical_formula_sum 'C22 H19 N O2'
_chemical_formula_weight 329.38
_space_group_crystal_system monoclinic
_space_group_IT_number 14
_space_group_name_Hall '-P 2yn'
_space_group_name_H-M_alt 'P 1 21/n 1'
_symmetry_space_group_name_Hall '-P 2yn'
_symmetry_space_group_name_H-M 'P 1 21/n 1'
_atom_sites_solution_hydrogens geom
_atom_sites_solution_primary dual
_audit_creation_date 2019-03-18
_audit_creation_method
;
Olex2 1.2
(compiled 2018.05.29 svn.r3508 for OlexSys, GUI svn.r5506)
;
_audit_update_record
;
2019-03-28 deposited with the CCDC.    2019-06-25 downloaded from the CCDC.
;
_cell_angle_alpha 90
_cell_angle_beta 91.1890(10)
_cell_angle_gamma 90
_cell_formula_units_Z 4
_cell_length_a 11.4902(2)
_cell_length_b 9.6989(2)
_cell_length_c 15.4453(3)
_cell_measurement_reflns_used 9952
_cell_measurement_temperature 170(2)
_cell_measurement_theta_max 54.928
_cell_measurement_theta_min 4.133
_cell_volume 1720.89(6)
_computing_cell_refinement 'SAINT v8.37A (Bruker, 2015)'
_computing_data_reduction 'SAINT v8.37A (Bruker, 2015)'
_computing_molecular_graphics 'Olex2 (Dolomanov et al., 2009)'
_computing_publication_material 'Olex2 (Dolomanov et al., 2009)'
_computing_structure_refinement 'ShelXL (Sheldrick, 2015)'
_computing_structure_solution 'ShelXT (Sheldrick, 2015)'
_diffrn_ambient_temperature 169.98
_diffrn_measured_fraction_theta_full 0.997
_diffrn_measured_fraction_theta_max 0.997
_diffrn_measurement_device_type 'Bruker D8 Venture'
_diffrn_measurement_method '\f and \w scans'
_diffrn_radiation_type GaK\a
_diffrn_radiation_wavelength 1.34139
_diffrn_reflns_av_R_equivalents 0.0403
_diffrn_reflns_av_unetI/netI 0.0271
_diffrn_reflns_Laue_measured_fraction_full 0.997
_diffrn_reflns_Laue_measured_fraction_max 0.997
_diffrn_reflns_limit_h_max 11
_diffrn_reflns_limit_h_min -14
_diffrn_reflns_limit_k_max 11
_diffrn_reflns_limit_k_min -11
_diffrn_reflns_limit_l_max 18
_diffrn_reflns_limit_l_min -18
_diffrn_reflns_number 18579
_diffrn_reflns_point_group_measured_fraction_full 0.997
_diffrn_reflns_point_group_measured_fraction_max 0.997
_diffrn_reflns_theta_full 53.594
_diffrn_reflns_theta_max 54.903
_diffrn_reflns_theta_min 4.131
_diffrn_standards_number 0
_exptl_absorpt_coefficient_mu 0.414
_exptl_absorpt_correction_T_max 0.7508
_exptl_absorpt_correction_T_min 0.6380
_exptl_absorpt_correction_type multi-scan
_exptl_absorpt_process_details
'SADABS-2016/2 (Bruker,2016/2) was used for absorption correction. wR2(int) was 0.1396 before and 0.0558 after correction. The Ratio of minimum to maximum transmission is 0.8498. The \l/2 correction factor is Not present.'
_exptl_crystal_colour colourless
_exptl_crystal_density_diffrn 1.271
_exptl_crystal_description block
_exptl_crystal_F_000 696
_exptl_crystal_size_max 0.15
_exptl_crystal_size_mid 0.12
_exptl_crystal_size_min 0.1
_refine_diff_density_max 0.205
_refine_diff_density_min -0.231
_refine_diff_density_rms 0.044
_refine_ls_extinction_method none
_refine_ls_goodness_of_fit_ref 1.059
_refine_ls_hydrogen_treatment constr
_refine_ls_matrix_type full
_refine_ls_number_parameters 227
_refine_ls_number_reflns 3262
_refine_ls_number_restraints 0
_refine_ls_restrained_S_all 1.059
_refine_ls_R_factor_all 0.0463
_refine_ls_R_factor_gt 0.0392
_refine_ls_shift/su_max 0.001
_refine_ls_shift/su_mean 0.000
_refine_ls_structure_factor_coef Fsqd
_refine_ls_weighting_details 'w=1/[\s^2^(Fo^2^)+(0.0391P)^2^+0.6549P] where P=(Fo^2^+2Fc^2^)/3'
_refine_ls_weighting_scheme calc
_refine_ls_wR_factor_gt 0.0916
_refine_ls_wR_factor_ref 0.0964
_reflns_Friedel_coverage 0.000
_reflns_number_gt 2855
_reflns_number_total 3262
_reflns_threshold_expression 'I > 2\s(I)'
_cod_data_source_file c9gc01098j2.cif
_cod_data_source_block 1903141657_0m
_cod_depositor_comments 'Adding full bibliography for 7232949.cif.'
_cod_database_code 7232949
_shelx_shelxl_version_number 2016/6
_shelx_space_group_comment
;
The symmetry employed for this shelxl refinement is uniquely defined
by the following loop, which should always be used as a source of
symmetry information in preference to the above space-group names.
They are only intended as comments.
;
_shelx_estimated_absorpt_t_max 0.960
_shelx_estimated_absorpt_t_min 0.941
_olex2_refinement_description
;
1. Fixed Uiso
 At 1.2 times of:
  All C(H) groups, All N(H,H) groups
 At 1.5 times of:
  All C(H,H,H) groups
2.a Aromatic/amide H refined with riding coordinates:
 C1(H1), C2(H2), C3(H3), C4(H4), C5(H5), C8(H8), C9(H9), C10(H10), C11(H11),
 C14(H14), C17(H17), C18(H18), C20(H20), C21(H21)
2.b X=CH2 refined with riding coordinates:
 N1(H1A,H1B)
2.c Idealised Me refined as rotating group:
 C22(H22A,H22B,H22C)
;
_olex2_submission_special_instructions 'No special instructions were received'

loop_
_space_group_symop_operation_xyz
'x, y, z'
'-x+1/2, y+1/2, -z+1/2'
'-x, -y, -z'
'x-1/2, -y-1/2, z-1/2'

loop_
_atom_site_label
_atom_site_type_symbol
_atom_site_fract_x
_atom_site_fract_y
_atom_site_fract_z
_atom_site_U_iso_or_equiv
_atom_site_adp_type
_atom_site_occupancy
_atom_site_site_symmetry_order
_atom_site_calc_flag
_atom_site_refinement_flags_posn
O1 O 0.34944(8) 0.59056(9) 0.78876(6) 0.0276(2) Uani 1 1 d .
O2 O 0.80248(9) 0.79662(10) 0.99579(6) 0.0335(3) Uani 1 1 d .
N1 N 0.28297(9) 0.34654(11) 0.71669(7) 0.0234(3) Uani 1 1 d .
H1A H 0.256281 0.427474 0.732683 0.028 Uiso 1 1 calc R
H1B H 0.234551 0.283011 0.697021 0.028 Uiso 1 1 calc R
C1 C 0.26042(12) 0.13414(14) 0.50177(9) 0.0275(3) Uani 1 1 d .
H1 H 0.229197 0.048198 0.519503 0.033 Uiso 1 1 calc R
C2 C 0.20966(13) 0.20351(16) 0.43216(9) 0.0335(3) Uani 1 1 d .
H2 H 0.143141 0.165778 0.403316 0.040 Uiso 1 1 calc R
C3 C 0.25529(13) 0.32683(16) 0.40470(9) 0.0334(3) Uani 1 1 d .
H3 H 0.219817 0.374774 0.357448 0.040 Uiso 1 1 calc R
C4 C 0.35310(13) 0.38075(15) 0.44621(9) 0.0326(3) Uani 1 1 d .
H4 H 0.386128 0.464485 0.426354 0.039 Uiso 1 1 calc R
C5 C 0.40287(12) 0.31274(14) 0.51666(9) 0.0274(3) Uani 1 1 d .
H5 H 0.469336 0.350952 0.545319 0.033 Uiso 1 1 calc R
C6 C 0.35642(11) 0.18882(13) 0.54590(8) 0.0223(3) Uani 1 1 d .
C7 C 0.41042(11) 0.11388(13) 0.62018(8) 0.0214(3) Uani 1 1 d .
C8 C 0.44307(12) -0.02381(14) 0.60949(9) 0.0265(3) Uani 1 1 d .
H8 H 0.426083 -0.068330 0.555920 0.032 Uiso 1 1 calc R
C9 C 0.49939(12) -0.09691(14) 0.67471(9) 0.0306(3) Uani 1 1 d .
H9 H 0.520884 -0.190310 0.665666 0.037 Uiso 1 1 calc R
C10 C 0.52441(12) -0.03366(14) 0.75332(9) 0.0299(3) Uani 1 1 d .
H10 H 0.564316 -0.082744 0.798119 0.036 Uiso 1 1 calc R
C11 C 0.49068(12) 0.10190(14) 0.76597(9) 0.0253(3) Uani 1 1 d .
H11 H 0.506561 0.144631 0.820287 0.030 Uiso 1 1 calc R
C12 C 0.43400(11) 0.17686(13) 0.70075(8) 0.0208(3) Uani 1 1 d .
C13 C 0.39667(11) 0.32018(13) 0.72225(8) 0.0205(3) Uani 1 1 d .
C14 C 0.47898(11) 0.41340(13) 0.75226(8) 0.0223(3) Uani 1 1 d .
H14 H 0.558825 0.389927 0.747261 0.027 Uiso 1 1 calc R
C15 C 0.45090(11) 0.54296(13) 0.79036(8) 0.0216(3) Uani 1 1 d .
C16 C 0.54451(11) 0.61826(13) 0.83977(8) 0.0218(3) Uani 1 1 d .
C17 C 0.51341(12) 0.69909(14) 0.90972(9) 0.0281(3) Uani 1 1 d .
H17 H 0.433234 0.712506 0.920991 0.034 Uiso 1 1 calc R
C18 C 0.59619(12) 0.76081(15) 0.96362(9) 0.0297(3) Uani 1 1 d .
H18 H 0.572858 0.813484 1.012129 0.036 Uiso 1 1 calc R
C19 C 0.71340(12) 0.74495(13) 0.94610(8) 0.0253(3) Uani 1 1 d .
C20 C 0.74607(12) 0.67014(14) 0.87379(9) 0.0276(3) Uani 1 1 d .
H20 H 0.825953 0.663165 0.859731 0.033 Uiso 1 1 calc R
C21 C 0.66267(12) 0.60596(14) 0.82237(9) 0.0261(3) Uani 1 1 d .
H21 H 0.686177 0.552460 0.774271 0.031 Uiso 1 1 calc R
C22 C 0.77423(15) 0.85645(18) 1.07736(10) 0.0417(4) Uani 1 1 d .
H22A H 0.725001 0.937751 1.067719 0.063 Uiso 1 1 calc GR
H22B H 0.845996 0.883784 1.108168 0.063 Uiso 1 1 calc GR
H22C H 0.732338 0.788803 1.112078 0.063 Uiso 1 1 calc GR

loop_
_atom_site_aniso_label
_atom_site_aniso_U_11
_atom_site_aniso_U_22
_atom_site_aniso_U_33
_atom_site_aniso_U_23
_atom_site_aniso_U_13
_atom_site_aniso_U_12
O1 0.0228(5) 0.0228(5) 0.0372(5) -0.0040(4) -0.0026(4) 0.0034(4)
O2 0.0310(6) 0.0365(6) 0.0326(5) -0.0070(4) -0.0064(4) -0.0080(4)
N1 0.0195(6) 0.0192(5) 0.0314(6) -0.0029(4) -0.0022(5) 0.0002(4)
C1 0.0273(7) 0.0271(7) 0.0280(7) -0.0037(6) -0.0010(6) -0.0033(6)
C2 0.0290(8) 0.0426(9) 0.0286(7) -0.0051(6) -0.0064(6) -0.0014(6)
C3 0.0339(8) 0.0413(8) 0.0248(7) 0.0040(6) -0.0023(6) 0.0071(7)
C4 0.0364(8) 0.0286(7) 0.0329(8) 0.0041(6) 0.0018(6) -0.0007(6)
C5 0.0277(7) 0.0260(7) 0.0285(7) -0.0025(6) -0.0014(6) -0.0023(6)
C6 0.0223(7) 0.0223(6) 0.0223(6) -0.0044(5) 0.0013(5) 0.0019(5)
C7 0.0173(6) 0.0217(6) 0.0252(7) -0.0017(5) 0.0014(5) -0.0026(5)
C8 0.0276(8) 0.0227(7) 0.0293(7) -0.0042(5) 0.0022(6) -0.0010(6)
C9 0.0326(8) 0.0188(7) 0.0406(8) -0.0003(6) 0.0032(6) 0.0026(6)
C10 0.0301(8) 0.0254(7) 0.0340(8) 0.0062(6) -0.0020(6) 0.0021(6)
C11 0.0249(7) 0.0241(7) 0.0267(7) -0.0001(5) -0.0017(5) -0.0010(6)
C12 0.0164(6) 0.0201(6) 0.0259(7) -0.0005(5) 0.0010(5) -0.0014(5)
C13 0.0219(7) 0.0211(6) 0.0184(6) 0.0014(5) 0.0003(5) 0.0008(5)
C14 0.0185(7) 0.0220(7) 0.0262(7) -0.0024(5) -0.0015(5) 0.0005(5)
C15 0.0217(7) 0.0208(6) 0.0223(6) 0.0023(5) 0.0009(5) 0.0000(5)
C16 0.0230(7) 0.0174(6) 0.0249(7) 0.0008(5) 0.0006(5) -0.0013(5)
C17 0.0230(7) 0.0283(7) 0.0331(7) -0.0053(6) 0.0040(6) -0.0013(6)
C18 0.0320(8) 0.0303(7) 0.0269(7) -0.0087(6) 0.0036(6) -0.0037(6)
C19 0.0279(7) 0.0217(7) 0.0262(7) 0.0013(5) -0.0039(5) -0.0058(6)
C20 0.0216(7) 0.0287(7) 0.0327(7) -0.0031(6) 0.0033(6) -0.0028(6)
C21 0.0277(7) 0.0239(7) 0.0269(7) -0.0044(5) 0.0039(6) -0.0030(6)
C22 0.0475(10) 0.0492(10) 0.0282(8) -0.0099(7) -0.0070(7) -0.0121(8)

loop_
_atom_type_symbol
_atom_type_description
_atom_type_scat_dispersion_real
_atom_type_scat_dispersion_imag
_atom_type_scat_source
C C 0.0148 0.0070 'International Tables Vol C Tables 4.2.6.8 and 6.1.1.4'
H H 0.0000 0.0000 'International Tables Vol C Tables 4.2.6.8 and 6.1.1.4'
N N 0.0253 0.0136 'International Tables Vol C Tables 4.2.6.8 and 6.1.1.4'
O O 0.0412 0.0250 'International Tables Vol C Tables 4.2.6.8 and 6.1.1.4'

loop_
_geom_angle_atom_site_label_1
_geom_angle_atom_site_label_2
_geom_angle_atom_site_label_3
_geom_angle
C19 O2 C22 117.64(12)
H1A N1 H1B 120.0
C13 N1 H1A 120.0
C13 N1 H1B 120.0
C2 C1 H1 119.6
C2 C1 C6 120.79(13)
C6 C1 H1 119.6
C1 C2 H2 119.9
C3 C2 C1 120.26(14)
C3 C2 H2 119.9
C2 C3 H3 120.1
C2 C3 C4 119.74(13)
C4 C3 H3 120.1
C3 C4 H4 119.9
C3 C4 C5 120.10(14)
C5 C4 H4 119.9
C4 C5 H5 119.7
C4 C5 C6 120.68(13)
C6 C5 H5 119.7
C1 C6 C5 118.39(12)
C1 C6 C7 120.49(12)
C5 C6 C7 121.08(12)
C8 C7 C6 119.06(11)
C8 C7 C12 118.15(12)
C12 C7 C6 122.75(11)
C7 C8 H8 119.1
C9 C8 C7 121.80(13)
C9 C8 H8 119.1
C8 C9 H9 120.1
C8 C9 C10 119.82(12)
C10 C9 H9 120.1
C9 C10 H10 120.3
C9 C10 C11 119.36(13)
C11 C10 H10 120.3
C10 C11 H11 119.3
C10 C11 C12 121.41(13)
C12 C11 H11 119.3
C7 C12 C13 123.32(11)
C11 C12 C7 119.43(12)
C11 C12 C13 117.19(11)
N1 C13 C12 116.73(11)
N1 C13 C14 124.03(12)
C14 C13 C12 119.06(11)
C13 C14 H14 118.1
C13 C14 C15 123.75(12)
C15 C14 H14 118.1
O1 C15 C14 122.29(12)
O1 C15 C16 119.25(11)
C14 C15 C16 118.28(11)
C17 C16 C15 118.61(12)
C17 C16 C21 117.76(12)
C21 C16 C15 123.53(11)
C16 C17 H17 119.1
C18 C17 C16 121.79(13)
C18 C17 H17 119.1
C17 C18 H18 120.3
C17 C18 C19 119.43(13)
C19 C18 H18 120.3
O2 C19 C18 124.77(12)
O2 C19 C20 115.63(12)
C18 C19 C20 119.60(12)
C19 C20 H20 119.9
C21 C20 C19 120.13(13)
C21 C20 H20 119.9
C16 C21 H21 119.4
C20 C21 C16 121.17(12)
C20 C21 H21 119.4
O2 C22 H22A 109.5
O2 C22 H22B 109.5
O2 C22 H22C 109.5
H22A C22 H22B 109.5
H22A C22 H22C 109.5
H22B C22 H22C 109.5

loop_
_geom_bond_atom_site_label_1
_geom_bond_atom_site_label_2
_geom_bond_distance
O1 C15 1.2536(16)
O2 C19 1.3621(16)
O2 C22 1.4305(18)
N1 H1A 0.8800
N1 H1B 0.8800
N1 C13 1.3323(16)
C1 H1 0.9500
C1 C2 1.387(2)
C1 C6 1.3898(18)
C2 H2 0.9500
C2 C3 1.377(2)
C3 H3 0.9500
C3 C4 1.385(2)
C4 H4 0.9500
C4 C5 1.386(2)
C5 H5 0.9500
C5 C6 1.3940(19)
C6 C7 1.4833(18)
C7 C8 1.3979(18)
C7 C12 1.4075(17)
C8 H8 0.9500
C8 C9 1.382(2)
C9 H9 0.9500
C9 C10 1.385(2)
C10 H10 0.9500
C10 C11 1.3858(19)
C11 H11 0.9500
C11 C12 1.3929(18)
C12 C13 1.4941(17)
C13 C14 1.3814(18)
C14 H14 0.9500
C14 C15 1.4273(18)
C15 C16 1.4962(18)
C16 C17 1.3876(18)
C16 C21 1.3947(19)
C17 H17 0.9500
C17 C18 1.3869(19)
C18 H18 0.9500
C18 C19 1.388(2)
C19 C20 1.3901(19)
C20 H20 0.9500
C20 C21 1.3800(19)
C21 H21 0.9500
C22 H22A 0.9800
C22 H22B 0.9800
C22 H22C 0.9800

loop_
_geom_hbond_atom_site_label_D
_geom_hbond_atom_site_label_H
_geom_hbond_atom_site_label_A
_geom_hbond_distance_DH
_geom_hbond_distance_HA
_geom_hbond_distance_DA
_geom_hbond_angle_DHA
N1 H1A O1 0.88 2.09 2.7182(14) 127.8
